data_1506872
loop_
_publ_author_name
'Wagner, Carl E.'
'Shea, Kenneth J.'

_publ_section_title
;
 Synthesis and first molecular structure of a bis-2-spiro-1-boraadamantane
 derivative.
;
_journal_issue 3
_journal_name_full 'Organic letters'
_journal_page_first 313
_journal_page_last 316
_journal_paper_doi 10.1021/ol035661q
_journal_volume 6
_journal_year 2004
_chemical_formula_sum 'C44 H56 B2 N2'
_chemical_formula_weight 634.53
_chemical_name_systematic
; 
 ? 
;
_space_group_IT_number 14
_symmetry_space_group_name_Hall '-P 2yn'
_symmetry_space_group_name_H-M 'P 1 21/n 1'
_atom_sites_solution_hydrogens geom
_atom_sites_solution_primary direct
_atom_sites_solution_secondary difmap
_audit_creation_method SHELXL-97
_cell_angle_alpha 90.00
_cell_angle_beta 107.7820(10)
_cell_angle_gamma 90.00
_cell_formula_units_Z 2
_cell_length_a 12.0028(9)
_cell_length_b 11.6863(8)
_cell_length_c 13.3982(10)
_cell_measurement_temperature 173(2)
_cell_volume 1789.6(2)
_computing_structure_refinement 'SHELXL-97 (Sheldrick, 1997)'
_computing_structure_solution 'SHELXS-97 (Sheldrick, 1990)'
_diffrn_ambient_temperature 173(2)
_diffrn_measured_fraction_theta_full 0.998
_diffrn_measured_fraction_theta_max 0.998
_diffrn_radiation_monochromator graphite
_diffrn_radiation_source 'fine-focus sealed tube'
_diffrn_radiation_type MoK\a
_diffrn_radiation_wavelength 0.71073
_diffrn_reflns_av_R_equivalents 0.0479
_diffrn_reflns_av_sigmaI/netI 0.0362
_diffrn_reflns_limit_h_max 15
_diffrn_reflns_limit_h_min -14
_diffrn_reflns_limit_k_max 14
_diffrn_reflns_limit_k_min -14
_diffrn_reflns_limit_l_max 16
_diffrn_reflns_limit_l_min -16
_diffrn_reflns_number 16939
_diffrn_reflns_theta_full 26.37
_diffrn_reflns_theta_max 26.37
_diffrn_reflns_theta_min 2.00
_exptl_absorpt_coefficient_mu 0.066
_exptl_absorpt_correction_T_max 0.9869
_exptl_absorpt_correction_T_min 0.9823
_exptl_crystal_density_diffrn 1.178
_exptl_crystal_density_method 'not measured'
_exptl_crystal_F_000 688
_exptl_crystal_size_max 0.27
_exptl_crystal_size_mid 0.21
_exptl_crystal_size_min 0.20
_refine_diff_density_max 0.355
_refine_diff_density_min -0.242
_refine_diff_density_rms 0.042
_refine_ls_extinction_coef 0.0090(14)
_refine_ls_extinction_expression Fc^*^=kFc[1+0.001xFc^2^\l^3^/sin(2\q)]^-1/4^
_refine_ls_extinction_method SHELXL
_refine_ls_goodness_of_fit_ref 1.024
_refine_ls_hydrogen_treatment mixed
_refine_ls_matrix_type full
_refine_ls_number_parameters 300
_refine_ls_number_reflns 3652
_refine_ls_number_restraints 0
_refine_ls_restrained_S_all 1.024
_refine_ls_R_factor_all 0.0738
_refine_ls_R_factor_gt 0.0493
_refine_ls_shift/su_max 0.000
_refine_ls_shift/su_mean 0.000
_refine_ls_structure_factor_coef Fsqd
_refine_ls_weighting_details 'calc w=1/[\s^2^(Fo^2^)+(0.0443P)^2^+1.1382P] where P=(Fo^2^+2Fc^2^)/3'
_refine_ls_weighting_scheme calc
_refine_ls_wR_factor_gt 0.1115
_refine_ls_wR_factor_ref 0.1284
_reflns_number_gt 2669
_reflns_number_total 3652
_reflns_threshold_expression >2sigma(I)
_cod_data_source_file ol035661qsi20040107_105250.cif
_cod_data_source_block kjs33
_cod_database_code 1506872

loop_
_symmetry_equiv_pos_as_xyz
'x, y, z'
'-x+1/2, y+1/2, -z+1/2'
'-x, -y, -z'
'x-1/2, -y-1/2, z-1/2'

loop_
_atom_site_label
_atom_site_type_symbol
_atom_site_fract_x
_atom_site_fract_y
_atom_site_fract_z
_atom_site_U_iso_or_equiv
_atom_site_adp_type
_atom_site_occupancy
_atom_site_symmetry_multiplicity
_atom_site_calc_flag
_atom_site_refinement_flags
_atom_site_disorder_assembly
_atom_site_disorder_group
N1 N 0.12587(12) 0.14063(11) 0.25331(10) 0.0214(3) Uani 1 1 d . . .
B1 B 0.19876(16) 0.12877(16) 0.16914(14) 0.0213(4) Uani 1 1 d . . .
C1 C 0.11706(14) 0.06018(13) 0.06364(12) 0.0200(3) Uani 1 1 d . . .
C2 C 0.23208(15) 0.25569(14) 0.13685(13) 0.0236(4) Uani 1 1 d . . .
C3 C 0.32033(15) 0.06005(15) 0.22261(14) 0.0252(4) Uani 1 1 d . . .
C4 C 0.19756(15) 0.05536(14) -0.00915(13) 0.0230(4) Uani 1 1 d . . .
C5 C 0.22990(16) 0.17594(15) -0.03813(14) 0.0268(4) Uani 1 1 d . . .
C6 C 0.30319(16) 0.24109(15) 0.05959(14) 0.0273(4) Uani 1 1 d . . .
C7 C 0.41617(16) 0.17464(16) 0.11160(15) 0.0310(4) Uani 1 1 d . . .
C8 C 0.38790(15) 0.05358(15) 0.14158(14) 0.0276(4) Uani 1 1 d . . .
C9 C 0.31305(15) -0.00876(15) 0.04261(14) 0.0266(4) Uani 1 1 d . . .
C10 C 0.08049(14) -0.06186(14) 0.08611(13) 0.0211(4) Uani 1 1 d . . .
C11 C -0.00104(15) -0.12342(14) -0.01021(13) 0.0211(4) Uani 1 1 d . . .
C12 C 0.06229(15) 0.23519(14) 0.25662(13) 0.0251(4) Uani 1 1 d . . .
C13 C -0.00740(16) 0.24398(16) 0.32125(14) 0.0289(4) Uani 1 1 d . . .
C14 C -0.01353(17) 0.15323(17) 0.38471(15) 0.0330(4) Uani 1 1 d . . .
C15 C 0.05188(18) 0.05628(17) 0.38263(15) 0.0340(4) Uani 1 1 d . . .
C16 C 0.12117(16) 0.05301(15) 0.31738(13) 0.0267(4) Uani 1 1 d . . .
H2A H 0.1607(16) 0.3071(15) 0.1015(13) 0.022(4) Uiso 1 1 d . . .
H2B H 0.2809(16) 0.2989(16) 0.1997(14) 0.027(5) Uiso 1 1 d . . .
H3A H 0.3688(17) 0.1020(16) 0.2870(15) 0.031(5) Uiso 1 1 d . . .
H3B H 0.3094(15) -0.0206(16) 0.2463(13) 0.023(4) Uiso 1 1 d . . .
H4 H 0.1564(15) 0.0141(15) -0.0749(14) 0.024(5) Uiso 1 1 d . . .
H5A H 0.2778(16) 0.1688(16) -0.0879(15) 0.029(5) Uiso 1 1 d . . .
H5B H 0.1568(16) 0.2224(15) -0.0758(14) 0.025(5) Uiso 1 1 d . . .
H6 H 0.3216(16) 0.3174(17) 0.0365(14) 0.029(5) Uiso 1 1 d . . .
H7A H 0.4641(17) 0.1685(16) 0.0617(15) 0.033(5) Uiso 1 1 d . . .
H7B H 0.4657(18) 0.2175(18) 0.1776(16) 0.039(6) Uiso 1 1 d . . .
H8 H 0.4618(17) 0.0106(16) 0.1708(14) 0.027(5) Uiso 1 1 d . . .
H9A H 0.3594(17) -0.0140(17) -0.0104(16) 0.035(5) Uiso 1 1 d . . .
H9B H 0.2992(16) -0.0886(17) 0.0615(15) 0.030(5) Uiso 1 1 d . . .
H10A H 0.1510(15) -0.1122(15) 0.1194(13) 0.020(4) Uiso 1 1 d . . .
H10B H 0.0384(15) -0.0575(14) 0.1407(13) 0.018(4) Uiso 1 1 d . . .
H11A H 0.0436(15) -0.1339(14) -0.0619(13) 0.018(4) Uiso 1 1 d . . .
H11B H -0.0150(16) -0.2031(17) 0.0114(14) 0.028(5) Uiso 1 1 d . . .
H12 H 0.0704(17) 0.2991(17) 0.2094(15) 0.031(5) Uiso 1 1 d . . .
H13 H -0.0511(18) 0.3143(18) 0.3195(16) 0.038(6) Uiso 1 1 d . . .
H14 H -0.0616(19) 0.1569(18) 0.4297(17) 0.045(6) Uiso 1 1 d . . .
H15 H 0.0508(19) -0.011(2) 0.4268(17) 0.049(6) Uiso 1 1 d . . .
H16 H 0.1692(17) -0.0112(17) 0.3164(15) 0.032(5) Uiso 1 1 d . . .
C17 C 0.8574(4) 0.4432(6) 0.0675(4) 0.0406(10) Uiso 0.55 1 d P A 1
H17A H 0.9081 0.4651 0.0285 0.049 Uiso 0.55 1 calc PR A 1
C18 C 0.8011(4) 0.3384(4) 0.0490(3) 0.0333(8) Uiso 0.55 1 d P A 1
H18A H 0.8128 0.2881 -0.0026 0.040 Uiso 0.55 1 calc PR A 1
C19 C 0.7268(4) 0.3069(3) 0.1070(3) 0.0314(8) Uiso 0.55 1 d P A 1
H19A H 0.6890 0.2345 0.0950 0.038 Uiso 0.55 1 calc PR A 1
C20 C 0.7074(4) 0.3802(5) 0.1821(3) 0.0360(10) Uiso 0.55 1 d P A 1
H20A H 0.6557 0.3587 0.2202 0.043 Uiso 0.55 1 calc PR A 1
C21 C 0.7644(5) 0.4846(5) 0.2006(4) 0.0416(12) Uiso 0.55 1 d P A 1
H21A H 0.7523 0.5346 0.2523 0.050 Uiso 0.55 1 calc PR A 1
C22 C 0.8396(5) 0.5173(4) 0.1440(5) 0.0458(11) Uiso 0.55 1 d P A 1
H22A H 0.8785 0.5891 0.1571 0.055 Uiso 0.55 1 calc PR A 1
C17B C 0.8601(4) 0.4990(5) 0.1006(5) 0.0377(11) Uiso 0.45 1 d P B 2
H17B H 0.9102 0.5523 0.0821 0.045 Uiso 0.45 1 calc PR B 2
C18B C 0.8427(6) 0.3928(7) 0.0550(5) 0.0502(15) Uiso 0.45 1 d P B 2
H18B H 0.8783 0.3727 0.0031 0.060 Uiso 0.45 1 calc PR B 2
C19B C 0.7731(6) 0.3163(5) 0.0855(5) 0.0523(14) Uiso 0.45 1 d P B 2
H19B H 0.7627 0.2415 0.0562 0.063 Uiso 0.45 1 calc PR B 2
C20B C 0.7188(5) 0.3456(6) 0.1567(6) 0.0484(15) Uiso 0.45 1 d P B 2
H20B H 0.6696 0.2918 0.1759 0.058 Uiso 0.45 1 calc PR B 2
C21B C 0.7343(6) 0.4526(6) 0.2014(5) 0.0453(16) Uiso 0.45 1 d P B 2
H21B H 0.6964 0.4736 0.2514 0.054 Uiso 0.45 1 calc PR B 2
C22B C 0.8059(5) 0.5283(4) 0.1722(4) 0.0353(11) Uiso 0.45 1 d P B 2
H22B H 0.8177 0.6024 0.2026 0.042 Uiso 0.45 1 calc PR B 2

loop_
_atom_site_aniso_label
_atom_site_aniso_U_11
_atom_site_aniso_U_22
_atom_site_aniso_U_33
_atom_site_aniso_U_23
_atom_site_aniso_U_13
_atom_site_aniso_U_12
N1 0.0222(7) 0.0212(7) 0.0197(7) -0.0016(5) 0.0048(5) -0.0012(6)
B1 0.0215(9) 0.0221(9) 0.0210(9) -0.0020(7) 0.0078(7) -0.0012(7)
C1 0.0211(8) 0.0177(8) 0.0216(8) -0.0001(6) 0.0072(6) -0.0002(6)
C2 0.0258(9) 0.0211(8) 0.0245(8) -0.0028(7) 0.0087(7) -0.0039(7)
C3 0.0239(9) 0.0248(9) 0.0257(9) -0.0025(7) 0.0056(7) -0.0021(7)
C4 0.0258(9) 0.0219(8) 0.0231(8) -0.0034(7) 0.0099(7) -0.0024(7)
C5 0.0319(10) 0.0262(9) 0.0261(9) 0.0005(7) 0.0144(8) -0.0029(7)
C6 0.0311(9) 0.0233(9) 0.0310(9) -0.0011(7) 0.0147(8) -0.0064(7)
C7 0.0257(9) 0.0346(10) 0.0363(10) -0.0055(8) 0.0149(8) -0.0081(8)
C8 0.0211(9) 0.0298(9) 0.0326(9) -0.0014(7) 0.0092(7) 0.0009(7)
C9 0.0258(9) 0.0258(9) 0.0312(9) -0.0036(7) 0.0132(7) -0.0007(7)
C10 0.0219(8) 0.0192(8) 0.0220(8) 0.0013(6) 0.0064(7) 0.0005(7)
C11 0.0243(8) 0.0169(8) 0.0222(8) 0.0007(6) 0.0074(7) -0.0006(6)
C12 0.0256(9) 0.0223(8) 0.0278(9) -0.0002(7) 0.0089(7) 0.0000(7)
C13 0.0291(9) 0.0259(9) 0.0332(9) -0.0019(7) 0.0117(8) 0.0034(7)
C14 0.0374(11) 0.0359(10) 0.0319(10) -0.0001(8) 0.0198(9) 0.0020(8)
C15 0.0452(12) 0.0298(10) 0.0322(10) 0.0065(8) 0.0196(9) 0.0048(8)
C16 0.0329(10) 0.0230(9) 0.0251(9) 0.0018(7) 0.0105(7) 0.0032(8)

loop_
_atom_type_symbol
_atom_type_description
_atom_type_scat_dispersion_real
_atom_type_scat_dispersion_imag
_atom_type_scat_source
C C 0.0033 0.0016 'International Tables Vol C Tables 4.2.6.8 and 6.1.1.4'
H H 0.0000 0.0000 'International Tables Vol C Tables 4.2.6.8 and 6.1.1.4'
B B 0.0013 0.0007 'International Tables Vol C Tables 4.2.6.8 and 6.1.1.4'
N N 0.0061 0.0033 'International Tables Vol C Tables 4.2.6.8 and 6.1.1.4'

loop_
_geom_angle_atom_site_label_1
_geom_angle_atom_site_label_2
_geom_angle_atom_site_label_3
_geom_angle
_geom_angle_site_symmetry_1
_geom_angle_site_symmetry_3
C16 N1 C12 117.79(14) . .
C16 N1 B1 120.75(14) . .
C12 N1 B1 121.32(14) . .
C3 B1 C2 107.84(13) . .
C3 B1 N1 109.62(13) . .
C2 B1 N1 109.48(13) . .
C3 B1 C1 110.71(13) . .
C2 B1 C1 110.04(13) . .
N1 B1 C1 109.13(13) . .
C11 C1 C10 105.17(12) 3 .
C11 C1 C4 111.59(13) 3 .
C10 C1 C4 110.64(13) . .
C11 C1 B1 112.20(13) 3 .
C10 C1 B1 114.08(13) . .
C4 C1 B1 103.34(13) . .
C6 C2 B1 108.02(13) . .
C8 C3 B1 107.93(14) . .
C9 C4 C5 107.24(14) . .
C9 C4 C1 112.19(13) . .
C5 C4 C1 111.94(13) . .
C6 C5 C4 111.14(14) . .
C7 C6 C5 109.44(15) . .
C7 C6 C2 110.22(15) . .
C5 C6 C2 109.69(14) . .
C6 C7 C8 110.48(14) . .
C7 C8 C9 109.14(15) . .
C7 C8 C3 110.14(15) . .
C9 C8 C3 109.61(14) . .
C8 C9 C4 111.44(14) . .
C11 C10 C1 114.38(13) . .
C10 C11 C1 114.64(13) . 3
N1 C12 C13 122.57(16) . .
C14 C13 C12 119.20(17) . .
C13 C14 C15 118.77(17) . .
C16 C15 C14 119.42(17) . .
N1 C16 C15 122.22(17) . .
C18 C17 C22 120.0(4) . .
C17 C18 C19 119.5(4) . .
C20 C19 C18 121.0(4) . .
C21 C20 C19 119.2(4) . .
C20 C21 C22 120.6(4) . .
C21 C22 C17 119.6(4) . .
C22B C17B C18B 120.2(5) . .
C19B C18B C17B 118.8(6) . .
C20B C19B C18B 121.0(6) . .
C19B C20B C21B 120.4(6) . .
C22B C21B C20B 118.4(5) . .
C17B C22B C21B 121.1(5) . .

loop_
_geom_bond_atom_site_label_1
_geom_bond_atom_site_label_2
_geom_bond_distance
_geom_bond_site_symmetry_2
N1 C16 1.348(2) .
N1 C12 1.351(2) .
N1 B1 1.631(2) .
B1 C3 1.628(2) .
B1 C2 1.629(2) .
B1 C1 1.660(2) .
C1 C11 1.546(2) 3
C1 C10 1.549(2) .
C1 C4 1.570(2) .
C2 C6 1.539(2) .
C3 C8 1.543(2) .
C4 C9 1.542(2) .
C4 C5 1.542(2) .
C5 C6 1.538(2) .
C6 C7 1.533(3) .
C7 C8 1.537(3) .
C8 C9 1.539(2) .
C10 C11 1.539(2) .
C11 C1 1.546(2) 3
C12 C13 1.379(2) .
C13 C14 1.375(3) .
C14 C15 1.384(3) .
C15 C16 1.379(3) .
C17 C18 1.385(6) .
C17 C22 1.408(7) .
C18 C19 1.398(6) .
C19 C20 1.394(6) .
C20 C21 1.384(7) .
C21 C22 1.398(8) .
C17B C22B 1.357(7) .
C17B C18B 1.371(8) .
C18B C19B 1.369(9) .
C19B C20B 1.354(10) .
C20B C21B 1.375(9) .
C21B C22B 1.370(8) .
